data_2003945
loop_
_publ_author_name
'Ehlinger, N.'
'Perrin, M.'

_publ_section_title
;
 4-(4-Hydroxy-3,5-dimethylphenylazo)benzenesulfonic Acid
;
_journal_issue 9
_journal_name_full 'Acta Crystallographica Section C'
_journal_page_first 1846
_journal_page_last 1849
_journal_paper_doi 10.1107/S0108270195002496
_journal_volume 51
_journal_year 1995
_chemical_compound_source 'slow evaporation of water solution'
_chemical_formula_moiety 'C14 H14 N2 O4 S , H2 O'
_chemical_formula_sum 'C14 H16 N2 O5 S'
_chemical_formula_weight 324.35
_space_group_IT_number 14
_symmetry_cell_setting monoclinic
_symmetry_space_group_name_Hall '-P 2yn'
_symmetry_space_group_name_H-M 'P 1 21/n 1'
_atom_type_scat_source IntTabC
_cell_angle_alpha 90
_cell_angle_beta 101.83(2)
_cell_angle_gamma 90
_cell_formula_units_Z 4
_cell_length_a 14.586(2)
_cell_length_b 8.583(1)
_cell_length_c 12.186(2)
_cell_measurement_reflns_used 25
_cell_measurement_temperature 295
_cell_measurement_theta_max 51
_cell_measurement_theta_min 15
_cell_volume 1493.2(4)
_diffrn_measurement_device 'Nonius CAD-4'
_diffrn_measurement_method '\w/2\q scans'
_diffrn_radiation_type CuK\a
_diffrn_radiation_wavelength 1.54056
_diffrn_reflns_av_R_equivalents 0.0393
_diffrn_reflns_limit_h_max 18
_diffrn_reflns_limit_h_min -18
_diffrn_reflns_limit_k_max 10
_diffrn_reflns_limit_k_min -10
_diffrn_reflns_limit_l_max 15
_diffrn_reflns_limit_l_min 0
_diffrn_reflns_number 6239
_diffrn_reflns_theta_max 73
_diffrn_standards_decay_% -6.5
_diffrn_standards_interval_time 60
_diffrn_standards_number 3
_exptl_absorpt_coefficient_mu 2.120
_exptl_absorpt_correction_T_max 0.9964
_exptl_absorpt_correction_T_min 0.7228
_exptl_absorpt_correction_type empirical
_exptl_crystal_colour red
_exptl_crystal_density_diffrn 1.443
_exptl_crystal_description needle
_exptl_crystal_size_max 0.1
_exptl_crystal_size_mid 0.1
_exptl_crystal_size_min 0.03
_refine_diff_density_max 0.18
_refine_diff_density_min -0.57
_refine_ls_extinction_method none
_refine_ls_goodness_of_fit_obs 0.994
_refine_ls_hydrogen_treatment refxyz
_refine_ls_number_parameters 216
_refine_ls_number_reflns 2972
_refine_ls_R_factor_obs 0.0393
_refine_ls_shift/esd_max <0.001
_refine_ls_structure_factor_coef Fsqd
_refine_ls_weighting_details 'w = 1/{\s(F~o~^2^)+[0.0225(F~o~^2^+2F~c~^2^)]^2^}'
_refine_ls_weighting_scheme calc
_refine_ls_wR_factor_obs 0.1077
_reflns_number_observed 2106
_reflns_number_total 2972
_reflns_observed_criterion I>2\s(I)
_cod_data_source_file pa1174.cif
_cod_data_source_block II
_cod_depositor_comments
;
The following automatic conversions were performed:

'_refine_ls_weighting_scheme' value '
1/{\s(F~o~^2^)+[0.0225(F~o~^2^+2F~c~^2^)]^2^}' was changed to 'calc'.
New tag '_refine_ls_weighting_details' was created. The value of the
new tag was set to 'w =
1/{\s(F~o~^2^)+[0.0225(F~o~^2^+2F~c~^2^)]^2^}'.

Automatic conversion script
Id: cif_fix_values 3143 2015-03-26 13:38:13Z robertas 
;
_cod_original_cell_volume 1493.0(10)
_cod_original_sg_symbol_H-M 'P 21/n'
_cod_database_code 2003945

loop_
_symmetry_equiv_pos_as_xyz
x,y,z
1/2+x,1/2-y,1/2+z
-x,-y,-z
1/2-x,1/2+y,1/2-z

loop_
_atom_site_label
_atom_site_fract_x
_atom_site_fract_y
_atom_site_fract_z
_atom_site_B_iso_or_equiv
O(1) -0.1332(1) 0.9763(2) 1.1363(1) 3.58(4)
C(1) -0.0975(1) 0.8795(2) 1.0729(2) 2.66(4)
C(2) -0.0007(1) 0.8393(2) 1.0933(2) 2.54(4)
C(3) 0.0295(1) 0.7420(2) 1.0194(2) 2.63(4)
C(4) -0.0337(1) 0.6800(2) 0.9260(2) 2.71(4)
C(5) -0.1297(1) 0.7168(3) 0.9105(2) 3.24(5)
C(6) -0.1630(1) 0.8164(2) 0.9805(2) 3.10(4)
C(7) -0.2643(2) 0.8627(3) 0.9627(2) 4.65(6)
C(8) 0.0664(2) 0.9028(3) 1.1931(2) 3.58(5)
N(1) -0.0124(1) 0.5857(2) 0.8451(1) 2.81(4)
N(2) 0.0725(1) 0.5473(2) 0.8468(1) 2.67(4)
C(9) 0.0933(1) 0.4532(2) 0.7596(2) 2.44(4)
C(10) 0.1829(1) 0.3938(2) 0.7729(2) 2.82(4)
C(11) 0.2059(1) 0.3018(2) 0.6891(2) 2.72(4)
C(12) 0.1387(1) 0.2684(2) 0.5938(2) 2.37(4)
C(13) 0.0491(1) 0.3297(3) 0.5819(2) 3.39(5)
C(14) 0.0254(1) 0.4224(3) 0.6645(2) 3.29(5)
S 0.16530(3) 0.14628(6) 0.48728(4) 2.51(1)
O(2) 0.26688(9) 0.1426(2) 0.5038(1) 3.50(3)
O(3) 0.1212(1) 0.2173(2) 0.3820(1) 3.45(3)
O(4) 0.1258(1) -0.0050(2) 0.5044(1) 3.85(4)
O(5) -0.0647(1) 1.1321(2) 1.3127(1) 3.74(4)
H(1) -0.100(2) 1.020(3) 1.193(2) O
H(3) 0.0926(1) 0.7161(2) 1.0308(2) O
H(5) -0.1715(1) 0.6720(3) 0.8509(2) O
H(7D) -0.3006(2) 0.799(2) 0.905(1) O
H(7E) -0.2708(2) 0.9701(7) 0.941(2) O
H(7F) -0.2861(4) 0.848(2) 1.0312(5) O
H(8D) 0.1283(2) 0.865(1) 1.1928(7) O
H(8E) 0.0478(6) 0.869(1) 1.2605(2) O
H(8F) 0.0659(8) 1.0146(3) 1.1900(7) O
H(20) 0.122(2) 0.578(3) 0.906(2) 0.064(8)
H(10) 0.2273(1) 0.4152(2) 0.8375(2) O
H(11) 0.2663(1) 0.2625(2) 0.6967(2) O
H(13) 0.0045(1) 0.3081(3) 0.5174(2) O
H(14) -0.0347(1) 0.4631(3) 0.6566(2) O
H(50) -0.077(2) 1.083(3) 1.370(2) 0.067(9)
H(51) -0.008(2) 1.146(3) 1.328(2) 0.062(8)

loop_
_geom_angle_atom_site_label_1
_geom_angle_atom_site_label_2
_geom_angle_atom_site_label_3
_geom_angle
_geom_angle_publ_flag
O(1) C(1) C(2) 123.3(2) yes
O(1) C(1) C(6) 115.0(2) yes
C(2) C(1) C(6) 121.7(2) yes
C(1) C(2) C(3) 118.4(2) yes
C(1) C(2) C(8) 120.8(2) yes
C(3) C(2) C(8) 120.8(2) yes
C(2) C(3) C(4) 121.1(2) yes
C(3) C(4) C(5) 119.2(2) yes
C(3) C(4) N(1) 126.9(2) yes
C(5) C(4) N(1) 113.9(2) yes
C(4) C(5) C(6) 121.8(2) yes
C(9) C(14) C(13) 118.4(2) yes
C(13) C(12) S 119.30(10) yes
C(12) S O(2) 106.33(8) yes
C(12) S O(4) 105.70(10) yes
O(2) S O(4) 112.56(9) yes
C(1) C(6) C(5) 117.6(2) yes
C(1) C(6) C(7) 119.6(2) yes
C(5) C(6) C(7) 122.8(2) yes
C(4) N(1) N(2) 120.4(2) yes
N(1) N(2) C(9) 119.4(2) yes
N(2) C(9) C(10) 117.8(2) yes
N(2) C(9) C(14) 120.6(2) yes
C(10) C(9) C(14) 121.6(2) yes
C(9) C(10) C(11) 119.3(2) yes
C(10) C(11) C(12) 119.9(2) yes
C(11) C(12) C(13) 119.9(2) yes
C(11) C(12) S 120.80(10) yes
C(12) C(13) C(14) 120.8(2) yes
C(12) S O(3) 106.05(9) yes
O(2) S O(3) 112.76(9) yes
O(3) S O(4) 112.76(9) yes

loop_
_geom_bond_atom_site_label_1
_geom_bond_atom_site_label_2
_geom_bond_distance
_geom_bond_publ_flag
O(1) C(1) 1.313(3) yes
C(2) C(3) 1.365(3) yes
C(4) C(5) 1.411(3) yes
C(6) C(7) 1.501(3) yes
C(2) C(8) 1.499(3) yes
N(1) N(2) 1.276(2) yes
C(9) C(10) 1.380(3) yes
C(11) C(12) 1.386(2) yes
C(13) C(14) 1.382(3) yes
C(12) S 1.773(2) yes
S O(3) 1.4470(10) yes
C(1) C(2) 1.424(3) yes
C(3) C(4) 1.413(2) yes
C(5) C(6) 1.366(3) yes
C(1) C(6) 1.426(3) yes
C(4) N(1) 1.359(3) yes
N(2) C(9) 1.417(3) yes
C(10) C(11) 1.386(3) yes
C(12) C(13) 1.388(3) yes
C(9) C(14) 1.386(3) yes
S O(2) 1.4540(10) yes
S O(4) 1.453(2) yes

loop_
_geom_torsion_atom_site_label_1
_geom_torsion_atom_site_label_2
_geom_torsion_atom_site_label_3
_geom_torsion_atom_site_label_4
_geom_torsion
_geom_torsion_publ_flag
C(5) C(4) N(1) N(2) 177.7(3) yes
C(4) N(1) N(2) C(9) -177.9(3) yes
N(1) N(2) C(9) C10) -170.0(3) yes
